data_1001727
loop_
_publ_author_name
'Guesdon, A.'
'Leclaire, A.'
'Borel, M. M.'
'Raveau, B.'

_publ_section_title
;
 Highly ordered distribution of the interpolated univalent cations in
 monophosphates with the \a-K~2~Mo~2~O~3~(PO~4~)~2~ structure
;
_journal_coden_ASTM EJSCE5
_journal_name_full
;
 European Journal of Solid State and Inorganic Chemistry
;
_journal_page_first 385
_journal_page_last 396
_journal_volume 33
_journal_year 1996
_chemical_formula_structural 'K Cs Mo2 O3 (P O4)2'
_chemical_formula_sum 'Cs K Mo2 O11 P2'
_chemical_name_systematic
;
Potassium caesium dimolybdenum trioxide bis(phosphate(V))
;
_space_group_IT_number 14
_symmetry_cell_setting monoclinic
_symmetry_Int_Tables_number 14
_symmetry_space_group_name_Hall '-P 2ybc'
_symmetry_space_group_name_H-M 'P 1 21/c 1'
_cell_angle_alpha 90
_cell_angle_beta 100.59(1)
_cell_angle_gamma 90
_cell_formula_units_Z 4
_cell_length_a 10.121(1)
_cell_length_b 10.154(2)
_cell_length_c 9.820(1)
_cell_volume 992.0
_refine_ls_R_factor_all 0.033
_cod_database_code 1001727

loop_
_symmetry_equiv_pos_as_xyz
x,y,z
-x,1/2+y,1/2-z
-x,-y,-z
x,1/2-y,1/2+z

loop_
_atom_site_label
_atom_site_type_symbol
_atom_site_symmetry_multiplicity
_atom_site_Wyckoff_symbol
_atom_site_fract_x
_atom_site_fract_y
_atom_site_fract_z
_atom_site_occupancy
_atom_site_attached_hydrogens
_atom_site_calc_flag
Mo1 Mo5+ 4 e 0.34300(5) 0.07295(5) 0.13259(5) 1. 0 d
Mo2 Mo5+ 4 e 0.08681(4) 0.31723(5) 0.13985(5) 1. 0 d
P1 P5+ 4 e 0.4047(1) 0.3587(2) 0.3256(2) 1. 0 d
P2 P5+ 4 e 0.1244(1) 0.0604(2) 0.3484(2) 1. 0 d
K1 K1+ 2 a 0. 0. 0. 1. 0 d
Cs1 Cs1+ 4 e 0.75072(5) 0.19316(5) 0.25759(5) 1. 0 d
K2 K1+ 4 e 0.5001(5) 0.0301(5) 0.4977(5) 0.5 0 d
O1 O2- 4 e 0.2763(5) -0.0612(5) 0.0448(6) 1. 0 d
O2 O2- 4 e 0.4408(5) 0.1476(5) -0.0145(5) 1. 0 d
O3 O2- 4 e 0.2624(4) 0.0261(5) 0.3114(5) 1. 0 d
O4 O2- 4 e 0.5137(5) -0.0292(5) 0.2263(5) 1. 0 d
O5 O2- 4 e 0.1998(4) 0.1895(5) 0.0872(5) 1. 0 d
O6 O2- 4 e 0.4433(5) 0.2263(5) 0.2669(5) 1. 0 d
O7 O2- 4 e -0.0604(5) 0.2620(5) 0.0466(6) 1. 0 d
O8 O2- 4 e -0.0169(5) 0.4642(5) 0.2271(5) 1. 0 d
O9 O2- 4 e 0.1400(4) 0.4540(4) 0.0066(5) 1. 0 d
O10 O2- 4 e 0.0762(5) 0.2014(4) 0.3079(5) 1. 0 d
O11 O2- 4 e 0.2576(4) 0.3917(5) 0.2779(5) 1. 0 d

loop_
_atom_type_symbol
_atom_type_oxidation_number
Mo5+ 5.000
P5+ 5.000
K1+ 1.000
Cs1+ 1.000
O2- -2.000
